data_4329727
loop_
_publ_author_name
'Daniel J. Grant'
'Zhehui Weng'
'Laurent J. Jouffret'
'Peter C. Burns'
'Laura Gagliardi'

_publ_section_title
;
 Synthesis of a Uranyl Persulfide Complex and Quantum Chemical Studies of
 Formation and Topologies of Hypothetical Uranyl Persulfide Cage Clusters
;
_journal_name_full 'Inorganic Chemistry'
_journal_page_first 7801
_journal_page_last 7809
_journal_paper_doi 10.1021/ic3008574
_journal_volume 51
_journal_year 2012
_chemical_formula_sum 'C8 Na4 O10 S6 U'
_chemical_formula_weight 778.43
_chemical_name_systematic
; 
 ? 
;
_space_group_IT_number 2
_symmetry_cell_setting triclinic
_symmetry_space_group_name_Hall '-P 1'
_symmetry_space_group_name_H-M 'P -1'
_atom_sites_solution_hydrogens none
_atom_sites_solution_primary direct
_atom_sites_solution_secondary difmap
_audit_creation_method SHELXL-97
_cell_angle_alpha 83.681(2)
_cell_angle_beta 67.2920(10)
_cell_angle_gamma 67.300(2)
_cell_formula_units_Z 2
_cell_length_a 10.8617(15)
_cell_length_b 11.0392(16)
_cell_length_c 13.6334(19)
_cell_measurement_temperature 293(2)
_cell_measurement_theta_max 28.52
_cell_measurement_theta_min 1.62
_cell_volume 1389.7(3)
_computing_cell_refinement 'SMART SAINT'
_computing_data_collection SMART
_computing_data_reduction SAINT
_computing_molecular_graphics 'SHELXP-97 (Sheldrick, 1997)'
_computing_publication_material 'SHELCIF-97 (Sheldrick, 2000)'
_computing_structure_refinement 'SHELXL-97 (Sheldrick, 2008)'
_computing_structure_solution 'SHELXS-97 (Sheldrick, 2008)'
_diffrn_ambient_temperature 296(2)
_diffrn_detector_area_resol_mean 0
_diffrn_measured_fraction_theta_full 1
_diffrn_measured_fraction_theta_max 1
_diffrn_measurement_device_type 'Bruker APEX'
_diffrn_measurement_method '0.3 wide w/ exposures'
_diffrn_radiation_monochromator graphite
_diffrn_radiation_source 'fine-focus sealed tube'
_diffrn_radiation_type MoK\a
_diffrn_radiation_wavelength 0.71073
_diffrn_reflns_av_R_equivalents 0.0270
_diffrn_reflns_av_sigmaI/netI 0.0957
_diffrn_reflns_limit_h_max 14
_diffrn_reflns_limit_h_min -14
_diffrn_reflns_limit_k_max 14
_diffrn_reflns_limit_k_min -14
_diffrn_reflns_limit_l_max 18
_diffrn_reflns_limit_l_min -18
_diffrn_reflns_number 10158
_diffrn_reflns_theta_full 28.52
_diffrn_reflns_theta_max 28.52
_diffrn_reflns_theta_min 1.62
_exptl_absorpt_coefficient_mu 6.385
_exptl_absorpt_correction_T_max 0.820
_exptl_absorpt_correction_T_min 0.765
_exptl_absorpt_correction_type multi-scan
_exptl_absorpt_process_details SADABS
_exptl_crystal_colour 'black green'
_exptl_crystal_density_diffrn 1.860
_exptl_crystal_density_meas ?
_exptl_crystal_description needle
_exptl_crystal_F_000 714
_exptl_crystal_size_max 0.083
_exptl_crystal_size_mid 0.035
_exptl_crystal_size_min 0.031
_refine_diff_density_max 0.788
_refine_diff_density_min -0.598
_refine_diff_density_rms 0.116
_refine_ls_extinction_coef none
_refine_ls_extinction_method none
_refine_ls_goodness_of_fit_ref 0.947
_refine_ls_hydrogen_treatment none
_refine_ls_matrix_type full
_refine_ls_number_parameters 262
_refine_ls_number_reflns 4235
_refine_ls_number_restraints 0
_refine_ls_restrained_S_all 0.947
_refine_ls_R_factor_all 0.0362
_refine_ls_R_factor_gt 0.0278
_refine_ls_shift/su_max 0.001
_refine_ls_shift/su_mean 0.000
_refine_ls_structure_factor_coef Fsqd
_refine_ls_weighting_details 'calc w=1/[\s^2^(Fo^2^)+(0.0000P)^2^+0.0000P] where P=(Fo^2^+2Fc^2^)/3'
_refine_ls_weighting_scheme calc
_refine_ls_wR_factor_gt 0.0600
_refine_ls_wR_factor_ref 0.0618
_reflns_number_gt 6693
_reflns_number_total 7835
_reflns_threshold_expression >2sigma(I)
_cod_data_source_file ic3008574_si_002.cif
_cod_data_source_block final
_cod_depositor_comments
;
The following automatic conversions were performed:

'_exptl_crystal_density_meas' value 'n/a' was changed to '?' - the
value is perceived as not measured.

Automatic conversion script
Id: cif_fix_values 3008 2015-01-20 13:52:24Z robertas 
;
_cod_original_formula_sum 'C8 Na4 O10 S6 U1'
_cod_database_code 4329727

loop_
_symmetry_equiv_pos_as_xyz
'x, y, z'
'-x, -y, -z'

loop_
_atom_site_label
_atom_site_type_symbol
_atom_site_fract_x
_atom_site_fract_y
_atom_site_fract_z
_atom_site_U_iso_or_equiv
_atom_site_adp_type
_atom_site_occupancy
_atom_site_symmetry_multiplicity
_atom_site_calc_flag
U1 U 0.28730(2) 0.93048(2) 0.251764(16) 0.01195(6) Uani 1 1 d
S1 S 0.10874(15) 0.90006(16) 0.16628(11) 0.0191(3) Uani 1 1 d
S2 S 0.42874(15) 1.02532(15) 0.33641(11) 0.0180(3) Uani 1 1 d
S3 S 0.37302(16) 0.66011(15) 0.22407(12) 0.0211(3) Uani 1 1 d
S4 S 0.25601(15) 1.17721(15) 0.31377(11) 0.0179(3) Uani 1 1 d
S5 S 0.08108(15) 1.09671(16) 0.17369(11) 0.0196(3) Uani 1 1 d
S6 S 0.48346(15) 0.70581(15) 0.30024(12) 0.0204(3) Uani 1 1 d
Na1 Na 0.4002(2) 0.7703(2) 0.00529(17) 0.0208(5) Uani 1 1 d
Na2 Na 0.6673(2) 0.8898(2) 0.00389(18) 0.0192(5) Uani 1 1 d
Na3 Na 0.0198(2) 0.1528(2) 0.49423(18) 0.0186(5) Uani 1 1 d
Na4 Na 0.6969(2) 0.1390(2) 0.49425(18) 0.0203(5) Uani 1 1 d
C1 C 0.7228(9) 0.3607(8) 0.1264(7) 0.048(2) Uani 1 1 d
C2 C 0.4380(9) 0.3545(7) 0.4139(8) 0.055(3) Uani 1 1 d
C3 C 0.2283(7) 0.1385(7) 0.6181(5) 0.0313(16) Uani 1 1 d
C4 C 0.2492(8) 0.4027(7) 0.0957(6) 0.0380(17) Uani 1 1 d
C5 C 0.1171(8) 0.3598(8) 0.8767(7) 0.0427(19) Uani 1 1 d
C6 C 0.7873(7) 0.0199(7) 0.1242(5) 0.0283(15) Uani 1 1 d
C7 C 0.0577(8) 0.5597(7) 0.3708(7) 0.0408(19) Uani 1 1 d
C8 C 0.1769(8) 0.6301(7) 0.6304(6) 0.0394(18) Uani 1 1 d
O1 O 0.1556(4) 0.9343(4) 0.3883(3) 0.0140(8) Uani 1 1 d
O2 O 0.4178(4) 0.9316(4) 0.1150(3) 0.0145(8) Uani 1 1 d
O3 O 0.0986(5) 0.6426(4) 0.4150(4) 0.0298(11) Uani 1 1 d
O4 O 0.1511(4) 0.0615(4) 0.6087(3) 0.0225(9) Uani 1 1 d
O5 O 0.1355(4) 0.7683(4) 0.6055(3) 0.0210(9) Uani 1 1 d
O6 O 0.6522(4) 0.0587(4) 0.1092(3) 0.0198(9) Uani 1 1 d
O7 O 0.3544(4) 0.2726(4) 0.0847(3) 0.0217(9) Uani 1 1 d
O8 O 0.2465(5) 0.2714(5) 0.8878(4) 0.0325(11) Uani 1 1 d
O9 O 0.6110(5) 0.3919(5) 0.0825(4) 0.0352(12) Uani 1 1 d
O10 O 0.5338(5) 0.2238(5) 0.4124(4) 0.0371(12) Uani 1 1 d

loop_
_atom_site_aniso_label
_atom_site_aniso_U_11
_atom_site_aniso_U_22
_atom_site_aniso_U_33
_atom_site_aniso_U_23
_atom_site_aniso_U_13
_atom_site_aniso_U_12
U1 0.01043(10) 0.01473(11) 0.00913(10) -0.00008(7) -0.00204(7) -0.00458(8)
S1 0.0149(7) 0.0277(8) 0.0148(7) -0.0023(6) -0.0040(5) -0.0087(7)
S2 0.0163(7) 0.0226(8) 0.0170(7) 0.0007(6) -0.0070(6) -0.0084(6)
S3 0.0228(7) 0.0166(8) 0.0207(8) -0.0022(6) -0.0042(6) -0.0071(7)
S4 0.0179(7) 0.0160(7) 0.0164(7) -0.0001(6) -0.0032(6) -0.0059(6)
S5 0.0136(7) 0.0254(8) 0.0160(7) 0.0013(6) -0.0045(6) -0.0044(6)
S6 0.0185(7) 0.0189(8) 0.0184(7) 0.0000(6) -0.0059(6) -0.0023(7)
Na1 0.0214(12) 0.0242(14) 0.0151(12) -0.0034(10) -0.0026(9) -0.0098(11)
Na2 0.0162(11) 0.0229(13) 0.0159(12) 0.0011(10) -0.0038(9) -0.0069(11)
Na3 0.0151(11) 0.0219(13) 0.0160(11) -0.0005(10) -0.0024(9) -0.0071(10)
Na4 0.0193(12) 0.0245(14) 0.0175(12) 0.0020(10) -0.0067(9) -0.0093(11)
C1 0.061(5) 0.035(5) 0.057(5) 0.000(4) -0.034(5) -0.016(4)
C2 0.042(5) 0.015(4) 0.103(8) 0.004(5) -0.034(5) -0.002(4)
C3 0.033(4) 0.040(4) 0.028(4) -0.001(3) -0.010(3) -0.021(4)
C4 0.035(4) 0.014(3) 0.046(5) 0.002(3) -0.013(3) 0.008(3)
C5 0.032(4) 0.033(4) 0.058(5) -0.007(4) -0.023(4) 0.002(4)
C6 0.023(3) 0.038(4) 0.030(4) 0.007(3) -0.018(3) -0.011(3)
C7 0.038(4) 0.027(4) 0.057(5) -0.012(4) -0.022(4) -0.004(4)
C8 0.052(5) 0.017(4) 0.048(5) 0.001(3) -0.022(4) -0.008(4)
O1 0.0143(19) 0.016(2) 0.0096(18) -0.0002(16) -0.0018(15) -0.0060(17)
O2 0.0113(18) 0.017(2) 0.0126(19) -0.0026(16) -0.0013(15) -0.0048(17)
O3 0.029(2) 0.028(3) 0.027(2) -0.011(2) 0.002(2) -0.013(2)
O4 0.019(2) 0.025(2) 0.021(2) -0.0011(19) -0.0045(17) -0.008(2)
O5 0.018(2) 0.022(2) 0.019(2) 0.0026(18) -0.0050(17) -0.006(2)
O6 0.0152(19) 0.026(2) 0.018(2) 0.0017(18) -0.0077(17) -0.0063(19)
O7 0.020(2) 0.021(2) 0.021(2) 0.0012(19) -0.0064(17) -0.0057(19)
O8 0.023(2) 0.033(3) 0.036(3) 0.013(2) -0.012(2) -0.007(2)
O9 0.035(3) 0.025(3) 0.043(3) -0.010(2) -0.014(2) -0.007(2)
O10 0.035(3) 0.023(3) 0.060(3) -0.003(3) -0.032(3) -0.003(2)

loop_
_atom_type_symbol
_atom_type_description
_atom_type_scat_dispersion_real
_atom_type_scat_dispersion_imag
_atom_type_scat_source
C C 0.0033 0.0016 'International Tables Vol C Tables 4.2.6.8 and 6.1.1.4'
Na Na 0.0362 0.0249 'International Tables Vol C Tables 4.2.6.8 and 6.1.1.4'
O O 0.0106 0.0060 'International Tables Vol C Tables 4.2.6.8 and 6.1.1.4'
S S 0.1246 0.1234 'International Tables Vol C Tables 4.2.6.8 and 6.1.1.4'
U U -9.6767 9.6646 'International Tables Vol C Tables 4.2.6.8 and 6.1.1.4'

loop_
_geom_angle_atom_site_label_1
_geom_angle_atom_site_label_2
_geom_angle_atom_site_label_3
_geom_angle
_geom_angle_site_symmetry_1
_geom_angle_site_symmetry_3
O1 U1 O2 178.43(17) . .
O1 U1 S1 90.91(11) . .
O2 U1 S1 89.44(11) . .
O1 U1 S2 88.55(11) . .
O2 U1 S2 90.74(11) . .
S1 U1 S2 166.06(5) . .
O1 U1 S3 92.60(12) . .
O2 U1 S3 88.97(12) . .
S1 U1 S3 74.78(5) . .
S2 U1 S3 119.16(5) . .
O1 U1 S5 94.46(13) . .
O2 U1 S5 84.73(12) . .
S1 U1 S5 44.18(5) . .
S2 U1 S5 121.99(5) . .
S3 U1 S5 118.54(5) . .
O1 U1 S6 88.41(13) . .
O2 U1 S6 92.77(13) . .
S1 U1 S6 118.41(5) . .
S2 U1 S6 75.51(4) . .
S3 U1 S6 43.78(4) . .
S5 U1 S6 162.28(4) . .
O1 U1 S4 84.27(11) . .
O2 U1 S4 94.25(11) . .
S1 U1 S4 122.17(5) . .
S2 U1 S4 43.93(4) . .
S3 U1 S4 162.71(4) . .
S5 U1 S4 78.71(4) . .
S6 U1 S4 119.00(4) . .
O1 U1 Na1 136.57(11) . .
O2 U1 Na1 44.59(11) . .
S1 U1 Na1 54.56(5) . .
S2 U1 Na1 131.52(5) . .
S3 U1 Na1 56.32(5) . .
S5 U1 Na1 78.75(5) . .
S6 U1 Na1 87.15(5) . .
S4 U1 Na1 134.41(5) . .
O1 U1 Na4 44.27(12) . 2_666
O2 U1 Na4 136.03(12) . 2_666
S1 U1 Na4 130.28(4) . 2_666
S2 U1 Na4 55.61(4) . 2_666
S3 U1 Na4 85.41(5) . 2_666
S5 U1 Na4 135.33(5) . 2_666
S6 U1 Na4 54.82(5) . 2_666
S4 U1 Na4 80.48(5) . 2_666
Na1 U1 Na4 140.29(6) . 2_666
O1 U1 Na2 142.31(13) . 2_675
O2 U1 Na2 36.52(13) . 2_675
S1 U1 Na2 72.31(4) . 2_675
S2 U1 Na2 99.98(4) . 2_675
S3 U1 Na2 113.95(5) . 2_675
S5 U1 Na2 49.99(4) . 2_675
S6 U1 Na2 129.28(5) . 2_675
S4 U1 Na2 77.37(5) . 2_675
Na1 U1 Na2 57.83(5) . 2_675
Na4 U1 Na2 155.12(5) 2_666 2_675
O1 U1 Na3 36.55(12) . 1_565
O2 U1 Na3 141.89(12) . 1_565
S1 U1 Na3 101.70(5) . 1_565
S2 U1 Na3 70.09(4) . 1_565
S3 U1 Na3 129.07(4) . 1_565
S5 U1 Na3 78.87(5) . 1_565
S6 U1 Na3 112.57(5) . 1_565
S4 U1 Na3 49.00(4) . 1_565
Na1 U1 Na3 155.45(5) . 1_565
Na4 U1 Na3 57.81(6) 2_666 1_565
Na2 U1 Na3 112.81(5) 2_675 1_565
S5 S1 U1 68.78(5) . .
S5 S1 Na1 105.34(7) . .
U1 S1 Na1 76.07(6) . .
S4 S2 U1 68.75(5) . .
S4 S2 Na4 106.58(7) . 2_666
U1 S2 Na4 74.95(5) . 2_666
S6 S3 U1 68.23(6) . .
S6 S3 Na1 116.27(8) . .
U1 S3 Na1 74.11(6) . .
S2 S4 U1 67.33(6) . .
S2 S4 Na3 100.86(8) . 1_565
U1 S4 Na3 83.62(6) . 1_565
S1 S5 U1 67.04(6) . .
S1 S5 Na2 102.78(8) . 2_675
U1 S5 Na2 82.91(6) . 2_675
S3 S6 U1 67.99(6) . .
S3 S6 Na4 115.89(8) . 2_666
U1 S6 Na4 75.18(6) . 2_666
O9 Na1 O7 97.36(17) 2_665 2_665
O9 Na1 O6 97.82(18) 2_665 2_665
O7 Na1 O6 89.57(15) 2_665 2_665
O9 Na1 O2 174.34(19) 2_665 .
O7 Na1 O2 82.71(14) 2_665 .
O6 Na1 O2 87.83(15) 2_665 .
O9 Na1 S1 106.48(13) 2_665 .
O7 Na1 S1 156.07(14) 2_665 .
O6 Na1 S1 89.22(13) 2_665 .
O2 Na1 S1 73.36(10) . .
O9 Na1 S3 102.45(15) 2_665 .
O7 Na1 S3 105.09(14) 2_665 .
O6 Na1 S3 153.05(15) 2_665 .
O2 Na1 S3 72.15(10) . .
S1 Na1 S3 68.16(6) . .
O9 Na1 U1 145.75(14) 2_665 .
O7 Na1 U1 108.17(12) 2_665 .
O6 Na1 U1 104.67(13) 2_665 .
O2 Na1 U1 30.73(8) . .
S1 Na1 U1 49.37(4) . .
S3 Na1 U1 49.57(4) . .
O9 Na1 Na2 139.82(16) 2_665 2_675
O7 Na1 Na2 89.08(12) 2_665 2_675
O6 Na1 Na2 42.38(11) 2_665 2_675
O2 Na1 Na2 45.79(10) . 2_675
S1 Na1 Na2 74.14(7) . 2_675
S3 Na1 Na2 114.08(8) . 2_675
U1 Na1 Na2 64.71(5) . 2_675
O9 Na1 Na2 138.24(14) 2_665 .
O7 Na1 Na2 40.89(11) 2_665 .
O6 Na1 Na2 85.15(11) 2_665 .
O2 Na1 Na2 42.02(9) . .
S1 Na1 Na2 115.23(8) . .
S3 Na1 Na2 91.32(7) . .
U1 Na1 Na2 70.13(5) . .
Na2 Na1 Na2 59.44(7) 2_675 .
O8 Na2 O6 91.21(18) 2_666 1_565
O8 Na2 O7 89.26(18) 2_666 2_665
O6 Na2 O7 171.42(16) 1_565 2_665
O8 Na2 O2 93.17(16) 2_666 .
O6 Na2 O2 87.14(14) 1_565 .
O7 Na2 O2 84.28(14) 2_665 .
O8 Na2 O2 177.56(16) 2_666 2_675
O6 Na2 O2 87.37(15) 1_565 2_675
O7 Na2 O2 92.45(15) 2_665 2_675
O2 Na2 O2 88.75(14) . 2_675
O8 Na2 S5 106.47(14) 2_666 2_675
O6 Na2 S5 94.08(11) 1_565 2_675
O7 Na2 S5 94.01(12) 2_665 2_675
O2 Na2 S5 160.28(14) . 2_675
O2 Na2 S5 71.68(10) 2_675 2_675
O8 Na2 Na1 132.11(15) 2_666 2_675
O6 Na2 Na1 41.46(11) 1_565 2_675
O7 Na2 Na1 138.62(14) 2_665 2_675
O2 Na2 Na1 91.36(12) . 2_675
O2 Na2 Na1 46.24(10) 2_675 2_675
S5 Na2 Na1 76.94(7) 2_675 2_675
O8 Na2 Na2 138.77(15) 2_666 2_675
O6 Na2 Na2 86.16(14) 1_565 2_675
O7 Na2 Na2 87.85(13) 2_665 2_675
O2 Na2 Na2 45.62(10) . 2_675
O2 Na2 Na2 43.12(9) 2_675 2_675
S5 Na2 Na2 114.76(11) 2_675 2_675
Na1 Na2 Na2 61.43(7) 2_675 2_675
O8 Na2 Na1 94.71(13) 2_666 .
O6 Na2 Na1 131.82(13) 1_565 .
O7 Na2 Na1 39.62(10) 2_665 .
O2 Na2 Na1 44.85(10) . .
O2 Na2 Na1 87.72(10) 2_675 .
S5 Na2 Na1 129.16(8) 2_675 .
Na1 Na2 Na1 120.56(7) 2_675 .
Na2 Na2 Na1 59.13(7) 2_675 .
O8 Na2 U1 152.72(14) 2_666 2_675
O6 Na2 U1 96.77(12) 1_565 2_675
O7 Na2 U1 86.66(11) 2_665 2_675
O2 Na2 U1 113.20(12) . 2_675
O2 Na2 U1 25.88(8) 2_675 2_675
S5 Na2 U1 47.10(4) 2_675 2_675
Na1 Na2 U1 57.46(5) 2_675 2_675
Na2 Na2 U1 68.04(7) 2_675 2_675
Na1 Na2 U1 99.15(7) . 2_675
O8 Na2 U1 80.34(12) 2_666 .
O6 Na2 U1 80.42(10) 1_565 .
O7 Na2 U1 91.21(10) 2_665 .
O2 Na2 U1 14.67(10) . .
O2 Na2 U1 101.37(10) 2_675 .
S5 Na2 U1 171.45(9) 2_675 .
Na1 Na2 U1 94.68(6) 2_675 .
Na2 Na2 U1 58.63(6) 2_675 .
Na1 Na2 U1 53.83(5) . .
U1 Na2 U1 126.68(6) 2_675 .
O3 Na3 O4 92.86(18) 2_566 .
O3 Na3 O5 87.95(18) 2_566 2_566
O4 Na3 O5 172.19(16) . 2_566
O3 Na3 O1 93.68(15) 2_566 2_566
O4 Na3 O1 86.50(15) . 2_566
O5 Na3 O1 85.70(14) 2_566 2_566
O3 Na3 O1 177.41(16) 2_566 1_545
O4 Na3 O1 87.91(15) . 1_545
O5 Na3 O1 91.61(15) 2_566 1_545
O1 Na3 O1 88.83(14) 2_566 1_545
O3 Na3 S4 105.28(13) 2_566 1_545
O4 Na3 S4 96.60(11) . 1_545
O5 Na3 S4 90.67(12) 2_566 1_545
O1 Na3 S4 160.56(14) 2_566 1_545
O1 Na3 S4 72.16(10) 1_545 1_545
O3 Na3 Na4 134.44(15) 2_566 2_656
O4 Na3 Na4 42.14(12) . 2_656
O5 Na3 Na4 137.60(13) 2_566 2_656
O1 Na3 Na4 90.56(13) 2_566 2_656
O1 Na3 Na4 46.05(10) 1_545 2_656
S4 Na3 Na4 79.30(7) 1_545 2_656
O3 Na3 Na3 139.51(14) 2_566 2_556
O4 Na3 Na3 86.11(14) . 2_556
O5 Na3 Na3 88.22(13) 2_566 2_556
O1 Na3 Na3 45.83(10) 2_566 2_556
O1 Na3 Na3 43.01(9) 1_545 2_556
S4 Na3 Na3 115.06(11) 1_545 2_556
Na4 Na3 Na3 60.58(8) 2_656 2_556
O3 Na3 Na4 93.52(13) 2_566 1_455
O4 Na3 Na4 131.84(12) . 1_455
O5 Na3 Na4 40.35(10) 2_566 1_455
O1 Na3 Na4 45.47(10) 2_566 1_455
O1 Na3 Na4 87.80(10) 1_545 1_455
S4 Na3 Na4 127.18(9) 1_545 1_455
Na4 Na3 Na4 120.18(7) 2_656 1_455
Na3 Na3 Na4 59.60(7) 2_556 1_455
O3 Na3 U1 151.68(13) 2_566 1_545
O4 Na3 U1 97.26(12) . 1_545
O5 Na3 U1 85.55(11) 2_566 1_545
O1 Na3 U1 113.22(12) 2_566 1_545
O1 Na3 U1 25.73(8) 1_545 1_545
S4 Na3 U1 47.38(4) 1_545 1_545
Na4 Na3 U1 57.44(5) 2_656 1_545
Na3 Na3 U1 67.84(7) 2_556 1_545
Na4 Na3 U1 99.12(7) 1_455 1_545
O3 Na3 U1 81.12(11) 2_566 2_566
O4 Na3 U1 79.89(10) . 2_566
O5 Na3 U1 92.57(10) 2_566 2_566
O1 Na3 U1 14.56(9) 2_566 2_566
O1 Na3 U1 101.46(10) 1_545 2_566
S4 Na3 U1 172.94(9) 1_545 2_566
Na4 Na3 U1 94.11(6) 2_656 2_566
Na3 Na3 U1 58.82(6) 2_556 2_566
Na4 Na3 U1 54.21(5) 1_455 2_566
U1 Na3 U1 126.65(6) 1_545 2_566
O10 Na4 O5 99.80(18) . 2_666
O10 Na4 O4 99.95(18) . 2_656
O5 Na4 O4 89.31(15) 2_666 2_656
O10 Na4 O1 170.75(18) . 2_666
O5 Na4 O1 84.59(14) 2_666 2_666
O4 Na4 O1 88.18(15) 2_656 2_666
O10 Na4 S6 97.77(15) . 2_666
O5 Na4 S6 107.96(13) 2_666 2_666
O4 Na4 S6 152.69(14) 2_656 2_666
O1 Na4 S6 73.07(11) 2_666 2_666
O10 Na4 S2 103.74(14) . 2_666
O5 Na4 S2 156.46(15) 2_666 2_666
O4 Na4 S2 86.31(12) 2_656 2_666
O1 Na4 S2 72.18(10) 2_666 2_666
S6 Na4 S2 69.33(6) 2_666 2_666
O10 Na4 U1 141.10(15) . 2_666
O5 Na4 U1 110.01(13) 2_666 2_666
O4 Na4 U1 104.70(13) 2_656 2_666
O1 Na4 U1 30.52(8) 2_666 2_666
S6 Na4 U1 50.01(5) 2_666 2_666
S2 Na4 U1 49.44(4) 2_666 2_666
O10 Na4 Na3 141.49(15) . 2_656
O5 Na4 Na3 89.73(13) 2_666 2_656
O4 Na4 Na3 42.52(12) 2_656 2_656
O1 Na4 Na3 45.94(10) 2_666 2_656
S6 Na4 Na3 114.69(9) 2_666 2_656
S2 Na4 Na3 71.56(7) 2_666 2_656
U1 Na4 Na3 64.75(6) 2_666 2_656
O10 Na4 Na3 141.75(15) . 1_655
O5 Na4 Na3 42.13(12) 2_666 1_655
O4 Na4 Na3 85.75(11) 2_656 1_655
O1 Na4 Na3 42.59(9) 2_666 1_655
S6 Na4 Na3 93.06(7) 2_666 1_655
S2 Na4 Na3 114.41(8) 2_666 1_655
U1 Na4 Na3 70.45(6) 2_666 1_655
Na3 Na4 Na3 59.82(7) 2_656 1_655
U1 O1 Na3 146.30(19) . 2_566
U1 O1 Na3 117.72(17) . 1_565
Na3 O1 Na3 91.17(14) 2_566 1_565
U1 O1 Na4 105.21(16) . 2_666
Na3 O1 Na4 91.94(14) 2_566 2_666
Na3 O1 Na4 88.02(14) 1_565 2_666
U1 O2 Na2 146.1(2) . .
U1 O2 Na2 117.60(18) . 2_675
Na2 O2 Na2 91.25(14) . 2_675
U1 O2 Na1 104.68(14) . .
Na2 O2 Na1 93.13(14) . .
Na2 O2 Na1 87.96(14) 2_675 .
C7 O3 Na3 135.2(4) . 2_566
C3 O4 Na4 113.7(4) . 2_656
C3 O4 Na3 113.5(4) . .
Na4 O4 Na3 95.35(17) 2_656 .
C8 O5 Na4 122.6(4) . 2_666
C8 O5 Na3 117.1(4) . 2_566
Na4 O5 Na3 97.52(17) 2_666 2_566
C6 O6 Na1 118.2(3) . 2_665
C6 O6 Na2 108.7(4) . 1_545
Na1 O6 Na2 96.17(16) 2_665 1_545
C4 O7 Na1 121.3(4) . 2_665
C4 O7 Na2 116.5(4) . 2_665
Na1 O7 Na2 99.49(17) 2_665 2_665
C5 O8 Na2 142.4(4) . 2_666
C1 O9 Na1 120.6(4) . 2_665
C2 O10 Na4 129.7(5) . .

loop_
_geom_bond_atom_site_label_1
_geom_bond_atom_site_label_2
_geom_bond_distance
_geom_bond_site_symmetry_2
U1 O1 1.852(3) .
U1 O2 1.858(3) .
U1 S1 2.7508(14) .
U1 S2 2.7684(13) .
U1 S3 2.7839(16) .
U1 S5 2.7850(16) .
U1 S6 2.7885(16) .
U1 S4 2.7963(15) .
S1 S5 2.082(2) .
S1 Na1 2.953(3) .
S2 S4 2.081(2) .
S2 Na4 3.007(2) 2_666
S3 S6 2.077(2) .
S3 Na1 3.043(3) .
S4 Na3 2.868(2) 1_565
S5 Na2 2.912(2) 2_675
S6 Na4 2.975(3) 2_666
Na1 O9 2.324(5) 2_665
Na1 O7 2.337(4) 2_665
Na1 O6 2.352(5) 2_665
Na1 O2 2.553(4) .
Na2 O8 2.330(5) 2_666
Na2 O6 2.395(5) 1_565
Na2 O7 2.399(5) 2_665
Na2 O2 2.423(4) .
Na2 O2 2.534(5) 2_675
Na2 S5 2.912(2) 2_675
Na3 O3 2.330(5) 2_566
Na3 O4 2.398(5) .
Na3 O5 2.414(5) 2_566
Na3 O1 2.416(4) 2_566
Na3 O1 2.540(4) 1_545
Na3 S4 2.868(2) 1_545
Na4 O10 2.296(5) .
Na4 O5 2.330(4) 2_666
Na4 O4 2.381(5) 2_656
Na4 O1 2.545(4) 2_666
Na4 S6 2.975(3) 2_666
Na4 S2 3.007(2) 2_666
C1 O9 1.465(9) .
C2 O10 1.412(9) .
C3 O4 1.449(7) .
C4 O7 1.428(8) .
C5 O8 1.422(8) .
C6 O6 1.452(7) .
C7 O3 1.428(8) .
C8 O5 1.455(8) .
O1 Na3 2.416(4) 2_566
O1 Na3 2.540(4) 1_565
O1 Na4 2.545(4) 2_666
O2 Na2 2.534(5) 2_675
O3 Na3 2.330(5) 2_566
O4 Na4 2.381(5) 2_656
O5 Na4 2.330(4) 2_666
O5 Na3 2.414(5) 2_566
O6 Na1 2.352(5) 2_665
O6 Na2 2.395(5) 1_545
O7 Na1 2.337(4) 2_665
O7 Na2 2.399(5) 2_665
O8 Na2 2.330(5) 2_666
O9 Na1 2.324(5) 2_665

loop_
_geom_torsion_atom_site_label_1
_geom_torsion_atom_site_label_2
_geom_torsion_atom_site_label_3
_geom_torsion_atom_site_label_4
_geom_torsion
_geom_torsion_site_symmetry_1
_geom_torsion_site_symmetry_4
O1 U1 S1 S5 95.46(13) . .
O2 U1 S1 S5 -83.01(13) . .
S2 U1 S1 S5 7.81(19) . .
S3 U1 S1 S5 -172.09(6) . .
S6 U1 S1 S5 -175.85(6) . .
S4 U1 S1 S5 11.66(7) . .
Na1 U1 S1 S5 -112.87(8) . .
Na4 U1 S1 S5 117.74(8) 2_666 .
Na2 U1 S1 S5 -50.19(6) 2_675 .
Na3 U1 S1 S5 60.26(6) 1_565 .
O1 U1 S1 Na1 -151.66(13) . .
O2 U1 S1 Na1 29.86(13) . .
S2 U1 S1 Na1 120.68(17) . .
S3 U1 S1 Na1 -59.22(6) . .
S5 U1 S1 Na1 112.87(8) . .
S6 U1 S1 Na1 -62.98(7) . .
S4 U1 S1 Na1 124.54(6) . .
Na4 U1 S1 Na1 -129.38(7) 2_666 .
Na2 U1 S1 Na1 62.68(6) 2_675 .
Na3 U1 S1 Na1 173.14(6) 1_565 .
O1 U1 S2 S4 -83.24(13) . .
O2 U1 S2 S4 95.37(13) . .
S1 U1 S2 S4 4.71(19) . .
S3 U1 S2 S4 -175.41(5) . .
S5 U1 S2 S4 11.12(7) . .
S6 U1 S2 S4 -171.97(6) . .
Na1 U1 S2 S4 115.34(7) . .
Na4 U1 S2 S4 -114.94(7) 2_666 .
Na2 U1 S2 S4 59.83(6) 2_675 .
Na3 U1 S2 S4 -50.96(6) 1_565 .
O1 U1 S2 Na4 31.70(13) . 2_666
O2 U1 S2 Na4 -149.69(13) . 2_666
S1 U1 S2 Na4 119.65(17) . 2_666
S3 U1 S2 Na4 -60.47(7) . 2_666
S5 U1 S2 Na4 126.06(6) . 2_666
S6 U1 S2 Na4 -57.03(6) . 2_666
S4 U1 S2 Na4 114.94(7) . 2_666
Na1 U1 S2 Na4 -129.72(8) . 2_666
Na2 U1 S2 Na4 174.77(6) 2_675 2_666
Na3 U1 S2 Na4 63.98(7) 1_565 2_666
O1 U1 S3 S6 -84.98(12) . .
O2 U1 S3 S6 95.08(13) . .
S1 U1 S3 S6 -175.22(6) . .
S2 U1 S3 S6 4.81(7) . .
S5 U1 S3 S6 178.52(5) . .
S4 U1 S3 S6 -5.96(16) . .
Na1 U1 S3 S6 127.53(7) . .
Na4 U1 S3 S6 -41.26(6) 2_666 .
Na2 U1 S3 S6 122.52(6) 2_675 .
Na3 U1 S3 S6 -82.37(7) 1_565 .
O1 U1 S3 Na1 147.49(12) . .
O2 U1 S3 Na1 -32.44(12) . .
S1 U1 S3 Na1 57.26(5) . .
S2 U1 S3 Na1 -122.71(6) . .
S5 U1 S3 Na1 50.99(6) . .
S6 U1 S3 Na1 -127.53(7) . .
S4 U1 S3 Na1 -133.49(13) . .
Na4 U1 S3 Na1 -168.79(6) 2_666 .
Na2 U1 S3 Na1 -5.01(6) 2_675 .
Na3 U1 S3 Na1 150.11(6) 1_565 .
Na4 S2 S4 U1 -66.01(6) 2_666 .
U1 S2 S4 Na3 78.30(6) . 1_565
Na4 S2 S4 Na3 12.29(9) 2_666 1_565
O1 U1 S4 S2 93.88(13) . .
O2 U1 S4 S2 -86.64(13) . .
S1 U1 S4 S2 -178.66(5) . .
S3 U1 S4 S2 13.61(15) . .
S5 U1 S4 S2 -170.40(6) . .
S6 U1 S4 S2 8.90(7) . .
Na1 U1 S4 S2 -108.71(8) . .
Na4 U1 S4 S2 49.35(6) 2_666 .
Na2 U1 S4 S2 -119.24(6) 2_675 .
Na3 U1 S4 S2 104.61(8) 1_565 .
O1 U1 S4 Na3 -10.73(13) . 1_565
O2 U1 S4 Na3 168.75(13) . 1_565
S1 U1 S4 Na3 76.73(7) . 1_565
S2 U1 S4 Na3 -104.61(8) . 1_565
S3 U1 S4 Na3 -91.00(14) . 1_565
S5 U1 S4 Na3 84.99(6) . 1_565
S6 U1 S4 Na3 -95.71(7) . 1_565
Na1 U1 S4 Na3 146.68(8) . 1_565
Na4 U1 S4 Na3 -55.26(7) 2_666 1_565
Na2 U1 S4 Na3 136.15(7) 2_675 1_565
Na1 S1 S5 U1 -68.02(7) . .
U1 S1 S5 Na2 76.50(6) . 2_675
Na1 S1 S5 Na2 8.48(10) . 2_675
O1 U1 S5 S1 -86.71(12) . .
O2 U1 S5 S1 94.64(12) . .
S2 U1 S5 S1 -177.79(5) . .
S3 U1 S5 S1 8.69(7) . .
S6 U1 S5 S1 12.07(16) . .
S4 U1 S5 S1 -169.95(6) . .
Na1 U1 S5 S1 49.94(6) . .
Na4 U1 S5 S1 -106.18(8) 2_666 .
Na2 U1 S5 S1 107.14(8) 2_675 .
Na3 U1 S5 S1 -119.93(6) 1_565 .
O1 U1 S5 Na2 166.15(12) . 2_675
O2 U1 S5 Na2 -12.50(12) . 2_675
S1 U1 S5 Na2 -107.14(8) . 2_675
S2 U1 S5 Na2 75.07(7) . 2_675
S3 U1 S5 Na2 -98.44(6) . 2_675
S6 U1 S5 Na2 -95.07(14) . 2_675
S4 U1 S5 Na2 82.91(6) . 2_675
Na1 U1 S5 Na2 -57.20(6) . 2_675
Na4 U1 S5 Na2 146.68(7) 2_666 2_675
Na3 U1 S5 Na2 132.93(6) 1_565 2_675
Na1 S3 S6 U1 58.28(8) . .
U1 S3 S6 Na4 59.81(8) . 2_666
Na1 S3 S6 Na4 118.09(10) . 2_666
O1 U1 S6 S3 95.42(12) . .
O2 U1 S6 S3 -85.61(12) . .
S1 U1 S6 S3 5.25(7) . .
S2 U1 S6 S3 -175.66(6) . .
S5 U1 S6 S3 -4.29(16) . .
S4 U1 S6 S3 177.98(5) . .
Na1 U1 S6 S3 -41.36(6) . .
Na4 U1 S6 S3 126.45(7) 2_666 .
Na2 U1 S6 S3 -84.53(7) 2_675 .
Na3 U1 S6 S3 123.57(6) 1_565 .
O1 U1 S6 Na4 -31.03(11) . 2_666
O2 U1 S6 Na4 147.94(12) . 2_666
S1 U1 S6 Na4 -121.20(5) . 2_666
S2 U1 S6 Na4 57.89(5) . 2_666
S3 U1 S6 Na4 -126.45(7) . 2_666
S5 U1 S6 Na4 -130.74(13) . 2_666
S4 U1 S6 Na4 51.52(6) . 2_666
Na1 U1 S6 Na4 -167.81(6) . 2_666
Na2 U1 S6 Na4 149.02(6) 2_675 2_666
Na3 U1 S6 Na4 -2.89(6) 1_565 2_666
S5 S1 Na1 O9 -145.17(16) . 2_665
U1 S1 Na1 O9 151.87(16) . 2_665
S5 S1 Na1 O7 40.0(4) . 2_665
U1 S1 Na1 O7 -23.0(4) . 2_665
S5 S1 Na1 O6 -47.24(13) . 2_665
U1 S1 Na1 O6 -110.20(11) . 2_665
S5 S1 Na1 O2 40.73(12) . .
U1 S1 Na1 O2 -22.23(10) . .
S5 S1 Na1 S3 117.73(8) . .
U1 S1 Na1 S3 54.77(4) . .
S5 S1 Na1 U1 62.95(6) . .
S5 S1 Na1 Na2 -7.08(8) . 2_675
U1 S1 Na1 Na2 -70.03(5) . 2_675
S5 S1 Na1 Na2 37.02(12) . .
U1 S1 Na1 Na2 -25.93(8) . .
S6 S3 Na1 O9 147.27(15) . 2_665
U1 S3 Na1 O9 -157.52(14) . 2_665
S6 S3 Na1 O7 46.00(16) . 2_665
U1 S3 Na1 O7 101.22(13) . 2_665
S6 S3 Na1 O6 -74.9(3) . 2_665
U1 S3 Na1 O6 -19.7(3) . 2_665
S6 S3 Na1 O2 -31.00(13) . .
U1 S3 Na1 O2 24.22(9) . .
S6 S3 Na1 S1 -109.76(9) . .
U1 S3 Na1 S1 -54.54(4) . .
S6 S3 Na1 U1 -55.22(8) . .
S6 S3 Na1 Na2 -49.86(12) . 2_675
U1 S3 Na1 Na2 5.35(7) . 2_675
S6 S3 Na1 Na2 6.99(11) . .
U1 S3 Na1 Na2 62.21(6) . .
O1 U1 Na1 O9 -9.8(4) . 2_665
O2 U1 Na1 O9 171.7(4) . 2_665
S1 U1 Na1 O9 -53.4(3) . 2_665
S2 U1 Na1 O9 142.6(3) . 2_665
S3 U1 Na1 O9 41.6(3) . 2_665
S5 U1 Na1 O9 -94.3(3) . 2_665
S6 U1 Na1 O9 74.9(3) . 2_665
S4 U1 Na1 O9 -156.0(3) . 2_665
Na4 U1 Na1 O9 59.2(3) 2_666 2_665
Na2 U1 Na1 O9 -143.8(3) 2_675 2_665
Na3 U1 Na1 O9 -69.8(3) 1_565 2_665
O1 U1 Na1 O7 -145.9(2) . 2_665
O2 U1 Na1 O7 35.6(2) . 2_665
S1 U1 Na1 O7 170.40(16) . 2_665
S2 U1 Na1 O7 6.46(16) . 2_665
S3 U1 Na1 O7 -94.60(14) . 2_665
S5 U1 Na1 O7 129.50(14) . 2_665
S6 U1 Na1 O7 -61.28(14) . 2_665
S4 U1 Na1 O7 67.82(16) . 2_665
Na4 U1 Na1 O7 -76.95(15) 2_666 2_665
Na2 U1 Na1 O7 79.99(14) 2_675 2_665
Na3 U1 Na1 O7 154.04(14) 1_565 2_665
O1 U1 Na1 O6 119.6(2) . 2_665
O2 U1 Na1 O6 -58.9(2) . 2_665
S1 U1 Na1 O6 75.94(12) . 2_665
S2 U1 Na1 O6 -88.00(12) . 2_665
S3 U1 Na1 O6 170.93(13) . 2_665
S5 U1 Na1 O6 35.04(11) . 2_665
S6 U1 Na1 O6 -155.74(11) . 2_665
S4 U1 Na1 O6 -26.64(14) . 2_665
Na4 U1 Na1 O6 -171.41(10) 2_666 2_665
Na2 U1 Na1 O6 -14.47(11) 2_675 2_665
Na3 U1 Na1 O6 59.58(16) 1_565 2_665
O1 U1 Na1 O2 178.5(3) . .
S1 U1 Na1 O2 134.83(19) . .
S2 U1 Na1 O2 -29.1(2) . .
S3 U1 Na1 O2 -130.18(19) . .
S5 U1 Na1 O2 93.93(18) . .
S6 U1 Na1 O2 -96.85(18) . .
S4 U1 Na1 O2 32.2(2) . .
Na4 U1 Na1 O2 -112.52(19) 2_666 .
Na2 U1 Na1 O2 44.42(18) 2_675 .
Na3 U1 Na1 O2 118.5(2) 1_565 .
O1 U1 Na1 S1 43.7(2) . .
O2 U1 Na1 S1 -134.83(19) . .
S2 U1 Na1 S1 -163.94(6) . .
S3 U1 Na1 S1 95.00(6) . .
S5 U1 Na1 S1 -40.90(5) . .
S6 U1 Na1 S1 128.32(6) . .
S4 U1 Na1 S1 -102.58(7) . .
Na4 U1 Na1 S1 112.65(8) 2_666 .
Na2 U1 Na1 S1 -90.41(7) 2_675 .
Na3 U1 Na1 S1 -16.36(14) 1_565 .
O1 U1 Na1 S3 -51.3(2) . .
O2 U1 Na1 S3 130.18(19) . .
S1 U1 Na1 S3 -95.00(6) . .
S2 U1 Na1 S3 101.07(7) . .
S5 U1 Na1 S3 -135.89(5) . .
S6 U1 Na1 S3 33.33(5) . .
S4 U1 Na1 S3 162.43(6) . .
Na4 U1 Na1 S3 17.65(9) 2_666 .
Na2 U1 Na1 S3 174.60(7) 2_675 .
Na3 U1 Na1 S3 -111.35(12) 1_565 .
O1 U1 Na1 Na2 134.06(19) . 2_675
O2 U1 Na1 Na2 -44.42(18) . 2_675
S1 U1 Na1 Na2 90.41(7) . 2_675
S2 U1 Na1 Na2 -73.53(7) . 2_675
S3 U1 Na1 Na2 -174.59(7) . 2_675
S5 U1 Na1 Na2 49.51(5) . 2_675
S6 U1 Na1 Na2 -141.27(5) . 2_675
S4 U1 Na1 Na2 -12.17(8) . 2_675
Na4 U1 Na1 Na2 -156.94(7) 2_666 2_675
Na3 U1 Na1 Na2 74.05(12) 1_565 2_675
O1 U1 Na1 Na2 -161.22(19) . .
O2 U1 Na1 Na2 20.30(18) . .
S1 U1 Na1 Na2 155.12(8) . .
S2 U1 Na1 Na2 -8.81(9) . .
S3 U1 Na1 Na2 -109.88(7) . .
S5 U1 Na1 Na2 114.23(6) . .
S6 U1 Na1 Na2 -76.55(6) . .
S4 U1 Na1 Na2 52.55(9) . .
Na4 U1 Na1 Na2 -92.23(8) 2_666 .
Na2 U1 Na1 Na2 64.72(7) 2_675 .
Na3 U1 Na1 Na2 138.77(11) 1_565 .
O9 Na1 Na2 O8 -81.8(3) 2_665 2_666
O7 Na1 Na2 O8 -83.1(2) 2_665 2_666
O6 Na1 Na2 O8 -178.09(18) 2_665 2_666
O2 Na1 Na2 O8 89.8(2) . 2_666
S1 Na1 Na2 O8 95.07(16) . 2_666
S3 Na1 Na2 O8 28.68(15) . 2_666
U1 Na1 Na2 O8 74.40(14) . 2_666
Na2 Na1 Na2 O8 146.09(17) 2_675 2_666
O9 Na1 Na2 O6 -177.6(3) 2_665 1_565
O7 Na1 Na2 O6 -179.0(3) 2_665 1_565
O6 Na1 Na2 O6 86.1(2) 2_665 1_565
O2 Na1 Na2 O6 -6.1(2) . 1_565
S1 Na1 Na2 O6 -0.8(2) . 1_565
S3 Na1 Na2 O6 -67.18(19) . 1_565
U1 Na1 Na2 O6 -21.45(18) . 1_565
Na2 Na1 Na2 O6 50.24(17) 2_675 1_565
O9 Na1 Na2 O7 1.3(3) 2_665 2_665
O6 Na1 Na2 O7 -95.0(2) 2_665 2_665
O2 Na1 Na2 O7 172.9(2) . 2_665
S1 Na1 Na2 O7 178.2(2) . 2_665
S3 Na1 Na2 O7 111.79(18) . 2_665
U1 Na1 Na2 O7 157.52(18) . 2_665
Na2 Na1 Na2 O7 -130.79(19) 2_675 2_665
O9 Na1 Na2 O2 -171.5(3) 2_665 .
O7 Na1 Na2 O2 -172.9(2) 2_665 .
O6 Na1 Na2 O2 92.15(19) 2_665 .
S1 Na1 Na2 O2 5.31(16) . .
S3 Na1 Na2 O2 -61.08(15) . .
U1 Na1 Na2 O2 -15.36(14) . .
Na2 Na1 Na2 O2 56.33(15) 2_675 .
O9 Na1 Na2 O2 98.0(3) 2_665 2_675
O7 Na1 Na2 O2 96.6(2) 2_665 2_675
O6 Na1 Na2 O2 1.64(15) 2_665 2_675
O2 Na1 Na2 O2 -90.51(17) . 2_675
S1 Na1 Na2 O2 -85.20(13) . 2_675
S3 Na1 Na2 O2 -151.59(11) . 2_675
U1 Na1 Na2 O2 -105.87(11) . 2_675
Na2 Na1 Na2 O2 -34.18(9) 2_675 2_675
O9 Na1 Na2 S5 33.9(3) 2_665 2_675
O7 Na1 Na2 S5 32.61(19) 2_665 2_675
O6 Na1 Na2 S5 -62.37(17) 2_665 2_675
O2 Na1 Na2 S5 -154.52(19) . 2_675
S1 Na1 Na2 S5 -149.21(10) . 2_675
S3 Na1 Na2 S5 144.40(11) . 2_675
U1 Na1 Na2 S5 -169.88(12) . 2_675
Na2 Na1 Na2 S5 -98.19(13) 2_675 2_675
O9 Na1 Na2 Na1 132.1(2) 2_665 2_675
O7 Na1 Na2 Na1 130.79(19) 2_665 2_675
O6 Na1 Na2 Na1 35.82(12) 2_665 2_675
O2 Na1 Na2 Na1 -56.33(15) . 2_675
S1 Na1 Na2 Na1 -51.02(10) . 2_675
S3 Na1 Na2 Na1 -117.42(9) . 2_675
U1 Na1 Na2 Na1 -71.69(7) . 2_675
Na2 Na1 Na2 Na1 0.0 2_675 2_675
O9 Na1 Na2 Na2 132.1(2) 2_665 2_675
O7 Na1 Na2 Na2 130.79(19) 2_665 2_675
O6 Na1 Na2 Na2 35.82(12) 2_665 2_675
O2 Na1 Na2 Na2 -56.33(15) . 2_675
S1 Na1 Na2 Na2 -51.02(10) . 2_675
S3 Na1 Na2 Na2 -117.41(9) . 2_675
U1 Na1 Na2 Na2 -71.69(7) . 2_675
O9 Na1 Na2 U1 74.7(2) 2_665 2_675
O7 Na1 Na2 U1 73.31(17) 2_665 2_675
O6 Na1 Na2 U1 -21.66(13) 2_665 2_675
O2 Na1 Na2 U1 -113.81(16) . 2_675
S1 Na1 Na2 U1 -108.51(9) . 2_675
S3 Na1 Na2 U1 -174.90(6) . 2_675
U1 Na1 Na2 U1 -129.17(6) . 2_675
Na2 Na1 Na2 U1 -57.48(6) 2_675 2_675
O9 Na1 Na2 U1 -156.2(2) 2_665 .
O7 Na1 Na2 U1 -157.52(18) 2_665 .
O6 Na1 Na2 U1 107.51(12) 2_665 .
O2 Na1 Na2 U1 15.36(14) . .
S1 Na1 Na2 U1 20.67(7) . .
S3 Na1 Na2 U1 -45.72(5) . .
Na2 Na1 Na2 U1 71.69(7) 2_675 .
O1 U1 Na2 O8 34.0(4) . 2_666
O2 U1 Na2 O8 -150.7(4) . 2_666
S1 U1 Na2 O8 -124.13(14) . 2_666
S2 U1 Na2 O8 70.05(14) . 2_666
S3 U1 Na2 O8 -51.46(14) . 2_666
S5 U1 Na2 O8 -169.78(13) . 2_666
S6 U1 Na2 O8 -7.95(13) . 2_666
S4 U1 Na2 O8 111.41(14) . 2_666
Na1 U1 Na2 O8 -103.16(15) . 2_666
Na4 U1 Na2 O8 31.20(15) 2_666 2_666
Na2 U1 Na2 O8 -175.77(17) 2_675 2_666
Na3 U1 Na2 O8 102.12(15) 1_565 2_666
O1 U1 Na2 O6 -58.9(4) . 1_565
O2 U1 Na2 O6 116.4(4) . 1_565
S1 U1 Na2 O6 142.98(12) . 1_565
S2 U1 Na2 O6 -22.84(12) . 1_565
S3 U1 Na2 O6 -144.35(12) . 1_565
S5 U1 Na2 O6 97.34(12) . 1_565
S6 U1 Na2 O6 -100.84(12) . 1_565
S4 U1 Na2 O6 18.52(12) . 1_565
Na1 U1 Na2 O6 163.95(14) . 1_565
Na4 U1 Na2 O6 -61.69(13) 2_666 1_565
Na2 U1 Na2 O6 91.34(13) 2_675 1_565
Na3 U1 Na2 O6 9.23(15) 1_565 1_565
O1 U1 Na2 O7 123.0(4) . 2_665
O2 U1 Na2 O7 -61.7(4) . 2_665
S1 U1 Na2 O7 -35.10(13) . 2_665
S2 U1 Na2 O7 159.09(13) . 2_665
S3 U1 Na2 O7 37.58(12) . 2_665
S5 U1 Na2 O7 -80.74(12) . 2_665
S6 U1 Na2 O7 81.09(12) . 2_665
S4 U1 Na2 O7 -159.55(12) . 2_665
Na1 U1 Na2 O7 -14.12(12) . 2_665
Na4 U1 Na2 O7 120.23(12) 2_666 2_665
Na2 U1 Na2 O7 -86.74(13) 2_675 2_665
Na3 U1 Na2 O7 -168.85(12) 1_565 2_665
O1 U1 Na2 O2 -175.3(5) . .
S1 U1 Na2 O2 26.6(4) . .
S2 U1 Na2 O2 -139.3(4) . .
S3 U1 Na2 O2 99.2(4) . .
S5 U1 Na2 O2 -19.1(4) . .
S6 U1 Na2 O2 142.7(4) . .
S4 U1 Na2 O2 -97.9(4) . .
Na1 U1 Na2 O2 47.5(4) . .
Na4 U1 Na2 O2 -178.1(4) 2_666 .
Na2 U1 Na2 O2 -25.1(3) 2_675 .
Na3 U1 Na2 O2 -107.2(4) 1_565 .
O1 U1 Na2 O2 -144.2(4) . 2_675
O2 U1 Na2 O2 31.1(4) . 2_675
S1 U1 Na2 O2 57.65(11) . 2_675
S2 U1 Na2 O2 -108.17(11) . 2_675
S3 U1 Na2 O2 130.32(11) . 2_675
S5 U1 Na2 O2 12.01(11) . 2_675
S6 U1 Na2 O2 173.83(11) . 2_675
S4 U1 Na2 O2 -66.81(11) . 2_675
Na1 U1 Na2 O2 78.63(11) . 2_675
Na4 U1 Na2 O2 -147.02(10) 2_666 2_675
Na2 U1 Na2 O2 6.01(8) 2_675 2_675
Na3 U1 Na2 O2 -76.10(13) 1_565 2_675
O1 U1 Na2 S5 -109.3(6) . 2_675
O2 U1 Na2 S5 66.0(6) . 2_675
S1 U1 Na2 S5 92.6(5) . 2_675
S2 U1 Na2 S5 -73.2(5) . 2_675
S3 U1 Na2 S5 165.2(5) . 2_675
S5 U1 Na2 S5 46.9(5) . 2_675
S6 U1 Na2 S5 -151.3(5) . 2_675
S4 U1 Na2 S5 -31.9(5) . 2_675
Na1 U1 Na2 S5 113.5(5) . 2_675
Na4 U1 Na2 S5 -112.1(5) 2_666 2_675
Na2 U1 Na2 S5 40.9(5) 2_675 2_675
Na3 U1 Na2 S5 -41.2(6) 1_565 2_675
O1 U1 Na2 Na1 -97.9(4) . 2_675
O2 U1 Na2 Na1 77.4(4) . 2_675
S1 U1 Na2 Na1 103.91(6) . 2_675
S2 U1 Na2 Na1 -61.90(6) . 2_675
S3 U1 Na2 Na1 176.59(7) . 2_675
S5 U1 Na2 Na1 58.27(7) . 2_675
S6 U1 Na2 Na1 -139.91(7) . 2_675
S4 U1 Na2 Na1 -20.54(6) . 2_675
Na1 U1 Na2 Na1 124.89(7) . 2_675
Na4 U1 Na2 Na1 -100.76(7) 2_666 2_675
Na2 U1 Na2 Na1 52.27(7) 2_675 2_675
Na3 U1 Na2 Na1 -29.84(10) 1_565 2_675
O1 U1 Na2 Na2 -150.2(4) . 2_675
O2 U1 Na2 Na2 25.1(3) . 2_675
S1 U1 Na2 Na2 51.64(8) . 2_675
S2 U1 Na2 Na2 -114.17(8) . 2_675
S3 U1 Na2 Na2 124.31(7) . 2_675
S5 U1 Na2 Na2 6.00(8) . 2_675
S6 U1 Na2 Na2 167.82(8) . 2_675
S4 U1 Na2 Na2 -72.81(7) . 2_675
Na1 U1 Na2 Na2 72.62(8) . 2_675
Na4 U1 Na2 Na2 -153.03(6) 2_666 2_675
Na3 U1 Na2 Na2 -82.11(10) 1_565 2_675
O1 U1 Na2 Na1 137.2(4) . .
O2 U1 Na2 Na1 -47.5(4) . .
S1 U1 Na2 Na1 -20.98(7) . .
S2 U1 Na2 Na1 173.21(7) . .
S3 U1 Na2 Na1 51.70(6) . .
S5 U1 Na2 Na1 -66.62(7) . .
S6 U1 Na2 Na1 95.21(7) . .
S4 U1 Na2 Na1 -145.43(6) . .
Na4 U1 Na2 Na1 134.35(7) 2_666 .
Na2 U1 Na2 Na1 -72.62(8) 2_675 .
Na3 U1 Na2 Na1 -154.73(8) 1_565 .
O1 U1 Na2 U1 -150.2(4) . 2_675
O2 U1 Na2 U1 25.1(3) . 2_675
S1 U1 Na2 U1 51.64(8) . 2_675
S2 U1 Na2 U1 -114.17(8) . 2_675
S3 U1 Na2 U1 124.31(7) . 2_675
S5 U1 Na2 U1 6.00(8) . 2_675
S6 U1 Na2 U1 167.82(8) . 2_675
S4 U1 Na2 U1 -72.81(7) . 2_675
Na1 U1 Na2 U1 72.62(8) . 2_675
Na4 U1 Na2 U1 -153.03(6) 2_666 2_675
Na2 U1 Na2 U1 0.0 2_675 2_675
Na3 U1 Na2 U1 -82.11(10) 1_565 2_675
O2 U1 O1 Na3 140(6) . 2_566
S1 U1 O1 Na3 37.4(4) . 2_566
S2 U1 O1 Na3 -156.5(4) . 2_566
S3 U1 O1 Na3 -37.4(4) . 2_566
S5 U1 O1 Na3 81.5(4) . 2_566
S6 U1 O1 Na3 -81.0(4) . 2_566
S4 U1 O1 Na3 159.7(4) . 2_566
Na1 U1 O1 Na3 3.2(5) . 2_566
Na4 U1 O1 Na3 -118.1(5) 2_666 2_566
Na2 U1 O1 Na3 99.0(4) 2_675 2_566
Na3 U1 O1 Na3 146.0(5) 1_565 2_566
O2 U1 O1 Na3 -6(6) . 1_565
S1 U1 O1 Na3 -108.60(17) . 1_565
S2 U1 O1 Na3 57.47(17) . 1_565
S3 U1 O1 Na3 176.59(16) . 1_565
S5 U1 O1 Na3 -64.51(17) . 1_565
S6 U1 O1 Na3 133.00(17) . 1_565
S4 U1 O1 Na3 13.65(16) . 1_565
Na1 U1 O1 Na3 -142.83(12) . 1_565
Na4 U1 O1 Na3 95.9(2) 2_666 1_565
Na2 U1 O1 Na3 -47.1(3) 2_675 1_565
O2 U1 O1 Na4 -102(6) . 2_666
S1 U1 O1 Na4 155.52(13) . 2_666
S2 U1 O1 Na4 -38.41(13) . 2_666
S3 U1 O1 Na4 80.72(13) . 2_666
S5 U1 O1 Na4 -160.38(12) . 2_666
S6 U1 O1 Na4 37.13(13) . 2_666
S4 U1 O1 Na4 -82.23(13) . 2_666
Na1 U1 O1 Na4 121.29(14) . 2_666
Na2 U1 O1 Na4 -142.93(12) 2_675 2_666
Na3 U1 O1 Na4 -95.9(2) 1_565 2_666
O1 U1 O2 Na2 102(6) . .
S1 U1 O2 Na2 -154.7(3) . .
S2 U1 O2 Na2 39.3(3) . .
S3 U1 O2 Na2 -79.9(3) . .
S5 U1 O2 Na2 161.3(3) . .
S6 U1 O2 Na2 -36.2(3) . .
S4 U1 O2 Na2 83.1(3) . .
Na1 U1 O2 Na2 -119.4(4) . .
Na4 U1 O2 Na2 2.4(5) 2_666 .
Na2 U1 O2 Na2 145.2(4) 2_675 .
Na3 U1 O2 Na2 96.9(4) 1_565 .
O1 U1 O2 Na2 -43(6) . 2_675
S1 U1 O2 Na2 60.18(16) . 2_675
S2 U1 O2 Na2 -105.88(16) . 2_675
S3 U1 O2 Na2 134.97(16) . 2_675
S5 U1 O2 Na2 16.18(15) . 2_675
S6 U1 O2 Na2 178.59(15) . 2_675
S4 U1 O2 Na2 -62.05(16) . 2_675
Na1 U1 O2 Na2 95.5(2) . 2_675
Na4 U1 O2 Na2 -142.73(12) 2_666 2_675
Na3 U1 O2 Na2 -48.2(3) 1_565 2_675
O1 U1 O2 Na1 -138(6) . .
S1 U1 O2 Na1 -35.30(14) . .
S2 U1 O2 Na1 158.64(14) . .
S3 U1 O2 Na1 39.49(14) . .
S5 U1 O2 Na1 -79.30(14) . .
S6 U1 O2 Na1 83.11(14) . .
S4 U1 O2 Na1 -157.53(14) . .
Na4 U1 O2 Na1 121.79(14) 2_666 .
Na2 U1 O2 Na1 -95.5(2) 2_675 .
Na3 U1 O2 Na1 -143.72(12) 1_565 .
O8 Na2 O2 U1 28.9(4) 2_666 .
O6 Na2 O2 U1 -62.2(4) 1_565 .
O7 Na2 O2 U1 117.8(4) 2_665 .
O2 Na2 O2 U1 -149.6(4) 2_675 .
S5 Na2 O2 U1 -156.3(3) 2_675 .
Na1 Na2 O2 U1 -103.4(3) 2_675 .
Na2 Na2 O2 U1 -149.6(4) 2_675 .
Na1 Na2 O2 U1 122.4(4) . .
U1 Na2 O2 U1 -158.3(3) 2_675 .
O8 Na2 O2 Na2 178.48(18) 2_666 2_675
O6 Na2 O2 Na2 87.43(15) 1_565 2_675
O7 Na2 O2 Na2 -92.59(15) 2_665 2_675
O2 Na2 O2 Na2 0.0 2_675 2_675
S5 Na2 O2 Na2 -6.7(4) 2_675 2_675
Na1 Na2 O2 Na2 46.17(10) 2_675 2_675
Na1 Na2 O2 Na2 -88.03(15) . 2_675
U1 Na2 O2 Na2 -8.71(12) 2_675 2_675
U1 Na2 O2 Na2 149.6(4) . 2_675
O8 Na2 O2 Na1 -93.49(18) 2_666 .
O6 Na2 O2 Na1 175.46(16) 1_565 .
O7 Na2 O2 Na1 -4.56(15) 2_665 .
O2 Na2 O2 Na1 88.03(15) 2_675 .
S5 Na2 O2 Na1 81.3(4) 2_675 .
Na1 Na2 O2 Na1 134.20(11) 2_675 .
Na2 Na2 O2 Na1 88.03(15) 2_675 .
U1 Na2 O2 Na1 79.31(13) 2_675 .
U1 Na2 O2 Na1 -122.4(4) . .
O9 Na1 O2 U1 -55.1(17) 2_665 .
O7 Na1 O2 U1 -146.1(2) 2_665 .
O6 Na1 O2 U1 124.02(18) 2_665 .
S1 Na1 O2 U1 34.18(14) . .
S3 Na1 O2 U1 -37.66(14) . .
Na2 Na1 O2 U1 118.0(2) 2_675 .
Na2 Na1 O2 U1 -150.8(3) . .
O9 Na1 O2 Na2 95.7(17) 2_665 .
O7 Na1 O2 Na2 4.70(15) 2_665 .
O6 Na1 O2 Na2 -85.15(15) 2_665 .
S1 Na1 O2 Na2 -174.99(15) . .
S3 Na1 O2 Na2 113.17(13) . .
U1 Na1 O2 Na2 150.8(3) . .
Na2 Na1 O2 Na2 -91.15(14) 2_675 .
O9 Na1 O2 Na2 -173.1(17) 2_665 2_675
O7 Na1 O2 Na2 95.84(15) 2_665 2_675
O6 Na1 O2 Na2 6.00(14) 2_665 2_675
S1 Na1 O2 Na2 -83.84(10) . 2_675
S3 Na1 O2 Na2 -155.68(12) . 2_675
U1 Na1 O2 Na2 -118.0(2) . 2_675
Na2 Na1 O2 Na2 91.15(14) . 2_675
O3 Na3 O4 C3 -53.0(4) 2_566 .
O5 Na3 O4 C3 -148.8(13) 2_566 .
O1 Na3 O4 C3 -146.5(4) 2_566 .
O1 Na3 O4 C3 124.6(4) 1_545 .
S4 Na3 O4 C3 52.8(4) 1_545 .
Na4 Na3 O4 C3 118.8(4) 2_656 .
Na3 Na3 O4 C3 167.6(4) 2_556 .
Na4 Na3 O4 C3 -150.3(4) 1_455 .
U1 Na3 O4 C3 100.5(4) 1_545 .
U1 Na3 O4 C3 -133.4(4) 2_566 .
O3 Na3 O4 Na4 -171.76(14) 2_566 2_656
O5 Na3 O4 Na4 92.4(14) 2_566 2_656
O1 Na3 O4 Na4 94.72(15) 2_566 2_656
O1 Na3 O4 Na4 5.76(13) 1_545 2_656
S4 Na3 O4 Na4 -66.01(13) 1_545 2_656
Na3 Na3 O4 Na4 48.79(12) 2_556 2_656
Na4 Na3 O4 Na4 90.92(18) 1_455 2_656
U1 Na3 O4 Na4 -18.26(12) 1_545 2_656
U1 Na3 O4 Na4 107.79(11) 2_566 2_656
O5 Na4 O10 C2 -69.8(6) 2_666 .
O4 Na4 O10 C2 -160.9(6) 2_656 .
O1 Na4 O10 C2 47.9(13) 2_666 .
S6 Na4 O10 C2 40.0(6) 2_666 .
S2 Na4 O10 C2 110.5(6) 2_666 .
U1 Na4 O10 C2 70.2(6) 2_666 .
Na3 Na4 O10 C2 -171.9(5) 2_656 .
Na3 Na4 O10 C2 -65.1(7) 1_655 .
